data_4506054
loop_
_publ_author_name
'Adalder, Tapas Kumar'
'Sankolli, Ravish'
'Dastidar, Parthasarathi'

_publ_section_title
;
 Homo- or Heterosynthon? A Crystallographic Study on a Series of New
 Cocrystals Derived from Pyrazinecarboxamide and Various Carboxylic Acids
 Equipped with Additional Hydrogen Bonding Sites
;
_journal_issue 5
_journal_name_full 'Crystal Growth &amp; Design'
_journal_page_first 2533
_journal_paper_doi 10.1021/cg300140w
_journal_volume 12
_journal_year 2012
_chemical_absolute_configuration syn
_chemical_formula_moiety 'C7 H6 O5, C5 H5 N3 O, O'
_chemical_formula_sum 'C12 H13 N3 O7'
_chemical_formula_weight 311.25
_chemical_name_systematic
; 
 ? 
;
_space_group_IT_number 14
_symmetry_cell_setting monoclinic
_symmetry_space_group_name_Hall '-P 2ybc'
_symmetry_space_group_name_H-M 'P 1 21/c 1'
_atom_sites_solution_hydrogens geom
_atom_sites_solution_primary direct
_atom_sites_solution_secondary difmap
_audit_creation_method SHELXL-97
_cell_angle_alpha 90.00
_cell_angle_beta 115.909(5)
_cell_angle_gamma 90.00
_cell_formula_units_Z 4
_cell_length_a 7.2384(3)
_cell_length_b 27.1544(7)
_cell_length_c 7.5412(3)
_cell_measurement_temperature 100(2)
_cell_volume 1333.27(10)
_computing_cell_refinement 'BRUKER APEX II'
_computing_data_collection 'BRUKER APEX II'
_computing_data_reduction 'BRUKER APEX II'
_computing_molecular_graphics 'SHELXL-97, PLATON, MERCURY 2.2'
_computing_publication_material 'SHELXL-97, PLATON, MERCURY 2.2'
_computing_structure_refinement 'SHELXL-97 (Sheldrick, 1997)'
_computing_structure_solution 'SHELXS-97 (Sheldrick, 1990)'
_diffrn_ambient_temperature 100(2)
_diffrn_detector_area_resol_mean 3
_diffrn_measured_fraction_theta_full 1.000
_diffrn_measured_fraction_theta_max 1.000
_diffrn_measurement_device_type 'BRUKER CCD AREA DETECTOR'
_diffrn_measurement_method 'PHI-OMEGA SCAN'
_diffrn_radiation_monochromator graphite
_diffrn_radiation_source 'fine-focus sealed tube'
_diffrn_radiation_type MoK\a
_diffrn_radiation_wavelength 0.71073
_diffrn_reflns_av_R_equivalents 0.0415
_diffrn_reflns_av_sigmaI/netI 0.0360
_diffrn_reflns_limit_h_max 8
_diffrn_reflns_limit_h_min -8
_diffrn_reflns_limit_k_max 32
_diffrn_reflns_limit_k_min -32
_diffrn_reflns_limit_l_max 8
_diffrn_reflns_limit_l_min -8
_diffrn_reflns_number 12663
_diffrn_reflns_theta_full 25.00
_diffrn_reflns_theta_max 25.00
_diffrn_reflns_theta_min 3.00
_exptl_absorpt_coefficient_mu 0.130
_exptl_absorpt_correction_T_max 0.9644
_exptl_absorpt_correction_T_min 0.9595
_exptl_absorpt_correction_type multi-scan
_exptl_absorpt_process_details SADABS
_exptl_crystal_colour COLOURLESS
_exptl_crystal_density_diffrn 1.551
_exptl_crystal_density_method 'not measured'
_exptl_crystal_description NIDDLE
_exptl_crystal_F_000 648
_exptl_crystal_size_max 0.28
_exptl_crystal_size_mid 0.22
_exptl_crystal_size_min 0.16
_refine_diff_density_max 0.387
_refine_diff_density_min -0.240
_refine_diff_density_rms 0.052
_refine_ls_extinction_method none
_refine_ls_goodness_of_fit_ref 0.935
_refine_ls_hydrogen_treatment constr
_refine_ls_matrix_type full
_refine_ls_number_parameters 191
_refine_ls_number_reflns 2350
_refine_ls_number_restraints 0
_refine_ls_restrained_S_all 0.935
_refine_ls_R_factor_all 0.0727
_refine_ls_R_factor_gt 0.0432
_refine_ls_shift/su_max 0.000
_refine_ls_shift/su_mean 0.000
_refine_ls_structure_factor_coef Fsqd
_refine_ls_weighting_details 'calc w=1/[\s^2^(Fo^2^)+(0.0718P)^2^+0.0000P] where P=(Fo^2^+2Fc^2^)/3'
_refine_ls_weighting_scheme calc
_refine_ls_wR_factor_gt 0.1066
_refine_ls_wR_factor_ref 0.1167
_reflns_number_gt 1544
_reflns_number_total 2350
_reflns_threshold_expression >2sigma(I)
_cod_data_source_file cg300140w_si_003.cif
_cod_data_source_block pd5_n
_cod_depositor_comments
;
The following automatic conversions were performed:

'_symmetry_cell_setting' value 'MONOCLINIC' changed to 'monoclinic'
according to /home/saulius/struct/CIF-dictionaries/cif_core.dic
dictionary named 'cif_core.dic' version 2.4.1 from
2010-06-29.

'_exptl_absorpt_correction_type' value 'MULTI-SCAN'
changed to 'multi-scan' according to
/home/saulius/struct/CIF-dictionaries/cif_core.dic dictionary named
'cif_core.dic' version 2.4.1 from 2010-06-29.

Automatic conversion script
Id: cif_fix_values 1715 2011-07-08 13:25:40Z adriana 
;
_cod_original_cell_volume 1333.27(8)
_cod_original_sg_symbol_H-M 'P 21/c'
_cod_database_code 4506054

loop_
_symmetry_equiv_pos_as_xyz
'x, y, z'
'-x, y+1/2, -z+1/2'
'-x, -y, -z'
'x, -y-1/2, z-1/2'

loop_
_atom_site_label
_atom_site_type_symbol
_atom_site_fract_x
_atom_site_fract_y
_atom_site_fract_z
_atom_site_U_iso_or_equiv
_atom_site_adp_type
_atom_site_occupancy
_atom_site_symmetry_multiplicity
_atom_site_calc_flag
_atom_site_refinement_flags
O1 O 0.4924(2) 0.06573(5) 0.4445(2) 0.0552(5) Uani 1 1 d .
C2 C 0.3170(3) 0.05416(7) 0.3224(3) 0.0370(5) Uani 1 1 d .
N3 N 0.2481(3) 0.00879(6) 0.2940(3) 0.0511(5) Uani 1 1 d .
H3A H 0.3260 -0.0148 0.3621 0.061 Uiso 1 1 calc R
H3B H 0.1250 0.0027 0.2074 0.061 Uiso 1 1 calc R
C4 C 0.1715(3) 0.09304(7) 0.1969(3) 0.0336(5) Uani 1 1 d .
C5 C 0.2165(3) 0.14223(7) 0.2386(3) 0.0386(5) Uani 1 1 d .
H5 H 0.3391 0.1509 0.3451 0.046 Uiso 1 1 calc R
N6 N 0.0897(3) 0.17784(6) 0.1308(2) 0.0427(5) Uani 1 1 d .
C7 C -0.0819(3) 0.16283(8) -0.0208(3) 0.0419(5) Uani 1 1 d .
H7 H -0.1736 0.1863 -0.1019 0.050 Uiso 1 1 calc R
C8 C -0.12795(12) 0.11362(3) -0.06135(12) 0.0417(5) Uani 1 1 d .
H8 H -0.2505 0.1050 -0.1679 0.050 Uiso 1 1 calc R
N9 N -0.00267(12) 0.07787(3) 0.04708(12) 0.0389(4) Uani 1 1 d R
O10 O 0.49864(12) 0.05887(3) 0.99339(12) 0.0532(4) Uani 1 1 d R
C11 C 0.33261(12) 0.05451(3) 0.84681(12) 0.0390(5) Uani 1 1 d R
O12 O 0.25074(12) 0.01112(3) 0.78234(12) 0.0582(5) Uani 1 1 d R
H12 H 0.3279 -0.0104 0.8516 0.087 Uiso 1 1 calc R
C13 C 0.2122(3) 0.09714(7) 0.7356(3) 0.0343(5) Uani 1 1 d .
C14 C 0.2914(3) 0.14382(7) 0.8014(3) 0.0384(5) Uani 1 1 d .
H14 H 0.4187 0.1474 0.9092 0.046 Uiso 1 1 calc R
C15 C 0.1797(3) 0.18500(7) 0.7056(3) 0.0377(5) Uani 1 1 d .
O16 O 0.2559(2) 0.23064(5) 0.7747(2) 0.0589(5) Uani 1 1 d .
H16 H 0.1751 0.2517 0.7059 0.088 Uiso 1 1 calc R
C17 C -0.0093(3) 0.17954(7) 0.5438(3) 0.0350(5) Uani 1 1 d .
O18 O -0.1115(2) 0.22150(5) 0.4600(2) 0.0505(5) Uani 1 1 d .
H18 H -0.2121 0.2148 0.3570 0.076 Uiso 1 1 calc R
C19 C -0.0882(3) 0.13288(7) 0.4789(3) 0.0354(5) Uani 1 1 d .
O20 O -0.2749(2) 0.13208(5) 0.3183(2) 0.0550(5) Uani 1 1 d .
H20 H -0.3457 0.1101 0.3314 0.083 Uiso 1 1 calc R
C21 C 0.0227(3) 0.09158(7) 0.5740(3) 0.0376(5) Uani 1 1 d .
H21 H -0.0292 0.0603 0.5300 0.045 Uiso 1 1 calc R
O22 O 0.6021(3) 0.25094(7) 0.6237(3) 0.0836(6) Uani 1 1 d .

loop_
_atom_site_aniso_label
_atom_site_aniso_U_11
_atom_site_aniso_U_22
_atom_site_aniso_U_33
_atom_site_aniso_U_23
_atom_site_aniso_U_13
_atom_site_aniso_U_12
O1 0.0402(9) 0.0328(9) 0.0649(10) 0.0075(7) -0.0026(8) -0.0029(7)
C2 0.0363(12) 0.0290(12) 0.0411(12) 0.0016(9) 0.0127(11) 0.0007(9)
N3 0.0428(11) 0.0268(10) 0.0589(12) 0.0079(8) -0.0005(9) -0.0031(8)
C4 0.0315(11) 0.0311(12) 0.0355(11) 0.0022(9) 0.0121(10) 0.0015(8)
C5 0.0378(12) 0.0315(12) 0.0394(11) 0.0012(9) 0.0104(10) 0.0016(9)
N6 0.0452(11) 0.0316(10) 0.0444(11) 0.0025(8) 0.0130(9) 0.0066(8)
C7 0.0419(13) 0.0358(12) 0.0433(13) 0.0069(10) 0.0141(11) 0.0080(10)
C8 0.0333(12) 0.0399(13) 0.0436(12) 0.0046(10) 0.0093(10) 0.0025(9)
N9 0.0351(10) 0.0324(10) 0.0437(10) 0.0027(8) 0.0122(9) -0.0004(8)
O10 0.0432(9) 0.0312(8) 0.0658(10) 0.0024(7) 0.0060(8) 0.0011(7)
C11 0.0395(13) 0.0306(12) 0.0496(13) -0.0009(10) 0.0221(11) -0.0020(9)
O12 0.0557(10) 0.0265(8) 0.0684(11) 0.0012(7) 0.0051(9) -0.0006(7)
C13 0.0359(11) 0.0273(11) 0.0410(11) -0.0008(9) 0.0180(10) -0.0001(8)
C14 0.0334(12) 0.0337(12) 0.0412(12) 0.0004(9) 0.0098(10) 0.0002(9)
C15 0.0364(12) 0.0275(11) 0.0424(13) -0.0044(9) 0.0108(11) -0.0032(9)
O16 0.0495(10) 0.0263(8) 0.0627(11) -0.0043(7) -0.0109(8) -0.0031(7)
C17 0.0350(12) 0.0294(11) 0.0367(12) 0.0018(9) 0.0119(10) 0.0023(9)
O18 0.0454(10) 0.0324(9) 0.0478(9) -0.0004(7) -0.0037(7) -0.0006(7)
C19 0.0341(12) 0.0356(12) 0.0329(11) -0.0033(9) 0.0112(10) -0.0065(9)
O20 0.0425(10) 0.0419(9) 0.0556(10) 0.0007(7) -0.0019(8) -0.0131(7)
C21 0.0414(13) 0.0282(11) 0.0437(12) -0.0047(9) 0.0189(11) -0.0056(9)
O22 0.0713(13) 0.0866(15) 0.0566(11) -0.0081(9) -0.0058(10) 0.0078(10)

loop_
_atom_type_symbol
_atom_type_description
_atom_type_scat_dispersion_real
_atom_type_scat_dispersion_imag
_atom_type_scat_source
C C 0.0033 0.0016 'International Tables Vol C Tables 4.2.6.8 and 6.1.1.4'
H H 0.0000 0.0000 'International Tables Vol C Tables 4.2.6.8 and 6.1.1.4'
N N 0.0061 0.0033 'International Tables Vol C Tables 4.2.6.8 and 6.1.1.4'
O O 0.0106 0.0060 'International Tables Vol C Tables 4.2.6.8 and 6.1.1.4'

loop_
_geom_angle_atom_site_label_1
_geom_angle_atom_site_label_2
_geom_angle_atom_site_label_3
_geom_angle
O1 C2 N3 123.54(18)
O1 C2 C4 119.95(17)
N3 C2 C4 116.51(18)
C2 N3 H3A 120.0
C2 N3 H3B 120.0
H3A N3 H3B 120.0
N9 C4 C5 122.17(16)
N9 C4 C2 117.31(15)
C5 C4 C2 120.51(18)
N6 C5 C4 122.09(19)
N6 C5 H5 119.0
C4 C5 H5 119.0
C7 N6 C5 115.84(17)
N6 C7 C8 122.07(17)
N6 C7 H7 119.0
C8 C7 H7 119.0
N9 C8 C7 122.34(9)
N9 C8 H8 118.8
C7 C8 H8 118.8
C8 N9 C4 115.48(9)
O10 C11 O12 121.6
O10 C11 C13 122.56(8)
O12 C11 C13 115.85(8)
C11 O12 H12 109.5
C21 C13 C14 120.48(18)
C21 C13 C11 121.78(16)
C14 C13 C11 117.71(16)
C15 C14 C13 119.65(19)
C15 C14 H14 120.2
C13 C14 H14 120.2
O16 C15 C14 119.22(18)
O16 C15 C17 120.80(17)
C14 C15 C17 119.97(18)
C15 O16 H16 109.5
O18 C17 C19 123.13(18)
O18 C17 C15 116.61(17)
C19 C17 C15 120.23(18)
C17 O18 H18 109.5
O20 C19 C21 124.93(17)
O20 C19 C17 115.00(18)
C21 C19 C17 120.06(18)
C19 O20 H20 109.5
C19 C21 C13 119.59(18)
C19 C21 H21 120.2
C13 C21 H21 120.2

loop_
_geom_bond_atom_site_label_1
_geom_bond_atom_site_label_2
_geom_bond_distance
O1 C2 1.240(2)
C2 N3 1.311(2)
C2 C4 1.499(3)
N3 H3A 0.8600
N3 H3B 0.8600
C4 N9 1.338(2)
C4 C5 1.378(3)
C5 N6 1.337(2)
C5 H5 0.9300
N6 C7 1.333(2)
C7 C8 1.379(2)
C7 H7 0.9300
C8 N9 1.3362
C8 H8 0.9300
O10 C11 1.2326
C11 O12 1.3131
C11 C13 1.471(2)
O12 H12 0.8200
C13 C21 1.389(3)
C13 C14 1.390(3)
C14 C15 1.384(3)
C14 H14 0.9300
C15 O16 1.364(2)
C15 C17 1.387(3)
O16 H16 0.8200
C17 O18 1.355(2)
C17 C19 1.388(3)
O18 H18 0.8200
C19 O20 1.365(2)
C19 C21 1.383(3)
O20 H20 0.8200
C21 H21 0.9300

loop_
_geom_hbond_atom_site_label_D
_geom_hbond_atom_site_label_H
_geom_hbond_atom_site_label_A
_geom_hbond_distance_DH
_geom_hbond_distance_HA
_geom_hbond_distance_DA
_geom_hbond_angle_DHA
_geom_hbond_site_symmetry_A
N3 H3A O1 0.86 2.02 2.877(2) 171.9 3_656
O12 H12 O10 0.82 1.84 2.6612(15) 179.9 3_657
O16 H16 N6 0.82 2.02 2.768(2) 152.3 4_566
O18 H18 O22 0.82 1.92 2.587(2) 137.4 4_465
O20 H20 O1 0.82 2.10 2.896(2) 162.5 1_455
